data_7156312
loop_
_publ_author_name
'Liu, Guotao'
'Chen, Weijie'
'Xu, Zhiqiang'
'Ye, Fengying'
'Pan, Yingle'
'Chen, Xiaoqiang'
'Liu, Sheng Hua'
'Zeng, Lintao'
'Yin, Jun'

_publ_section_title
;
 Regulating glutathione-responsiveness of naphthalimide-based fluorescent
 probes by an oxidation strategy.
;
_journal_issue 30
_journal_name_full 'Organic &amp; biomolecular chemistry'
_journal_page_first 5517
_journal_page_last 5523
_journal_paper_doi 10.1039/c8ob01258j
_journal_volume 16
_journal_year 2018
_chemical_formula_sum 'C23 H27 Cl2 N3 O5 S2'
_chemical_formula_weight 560.49
_space_group_crystal_system triclinic
_space_group_IT_number 2
_space_group_name_Hall '-P 1'
_space_group_name_H-M_alt 'P -1'
_symmetry_space_group_name_Hall '-P 1'
_symmetry_space_group_name_H-M 'P -1'
_atom_sites_solution_hydrogens geom
_audit_creation_method SHELXL-2014/7
_audit_update_record
;
2017-06-26 deposited with the CCDC.
2018-07-12 downloaded from the CCDC.
;
_cell_angle_alpha 76.843(3)
_cell_angle_beta 80.437(3)
_cell_angle_gamma 65.448(3)
_cell_formula_units_Z 2
_cell_length_a 9.0264(16)
_cell_length_b 9.0426(16)
_cell_length_c 17.336(3)
_cell_measurement_reflns_used 3243
_cell_measurement_temperature 293(2)
_cell_measurement_theta_max 27.88
_cell_measurement_theta_min 2.42
_cell_volume 1249.2(4)
_computing_cell_refinement 'Bruker SAINT'
_computing_data_collection 'Bruker APEX2'
_computing_data_reduction 'Bruker SAINT'
_computing_molecular_graphics 'Bruker SHELXTL'
_computing_publication_material 'Bruker SHELXTL'
_computing_structure_refinement 'SHELXL-2014/7 (Sheldrick, 2014)'
_computing_structure_solution 'SHELXS-97 (Sheldrick, 2008)'
_diffrn_ambient_temperature 293(2)
_diffrn_measured_fraction_theta_full 0.989
_diffrn_measured_fraction_theta_max 0.989
_diffrn_measurement_device_type 'Bruker APEX-II CCD'
_diffrn_measurement_method '\f and \w scans'
_diffrn_radiation_type MoK\a
_diffrn_radiation_wavelength 0.71073
_diffrn_reflns_av_R_equivalents 0.0248
_diffrn_reflns_av_unetI/netI 0.0378
_diffrn_reflns_Laue_measured_fraction_full 0.989
_diffrn_reflns_Laue_measured_fraction_max 0.989
_diffrn_reflns_limit_h_max 10
_diffrn_reflns_limit_h_min -10
_diffrn_reflns_limit_k_max 10
_diffrn_reflns_limit_k_min -10
_diffrn_reflns_limit_l_max 20
_diffrn_reflns_limit_l_min -20
_diffrn_reflns_number 8783
_diffrn_reflns_point_group_measured_fraction_full 0.989
_diffrn_reflns_point_group_measured_fraction_max 0.989
_diffrn_reflns_theta_full 25.000
_diffrn_reflns_theta_max 25.000
_diffrn_reflns_theta_min 2.421
_exptl_absorpt_coefficient_mu 0.468
_exptl_absorpt_correction_type none
_exptl_crystal_colour colorless
_exptl_crystal_density_diffrn 1.490
_exptl_crystal_density_meas 1.490
_exptl_crystal_description block
_exptl_crystal_F_000 584
_exptl_crystal_size_max 0.200
_exptl_crystal_size_mid 0.200
_exptl_crystal_size_min 0.150
_refine_diff_density_max 1.335
_refine_diff_density_min -1.178
_refine_diff_density_rms 0.083
_refine_ls_extinction_method none
_refine_ls_goodness_of_fit_ref 1.069
_refine_ls_hydrogen_treatment constr
_refine_ls_matrix_type full
_refine_ls_number_parameters 316
_refine_ls_number_reflns 4362
_refine_ls_number_restraints 0
_refine_ls_restrained_S_all 1.069
_refine_ls_R_factor_all 0.0939
_refine_ls_R_factor_gt 0.0762
_refine_ls_shift/su_max 0.003
_refine_ls_shift/su_mean 0.000
_refine_ls_structure_factor_coef Fsqd
_refine_ls_weighting_details 'w=1/[\s^2^(Fo^2^)+(0.1339P)^2^+1.7514P] where P=(Fo^2^+2Fc^2^)/3'
_refine_ls_weighting_scheme calc
_refine_ls_wR_factor_gt 0.2196
_refine_ls_wR_factor_ref 0.2441
_reflns_Friedel_coverage 0.000
_reflns_number_gt 3353
_reflns_number_total 4362
_reflns_threshold_expression 'I > 2\s(I)'
_cod_data_source_file c8ob01258j2.cif
_cod_data_source_block mo_170503D_0m
_cod_depositor_comments 'Adding full bibliography for 7156311--7156312.cif.'
_cod_database_code 7156312
_shelx_shelxl_version_number 2014/7
_shelx_space_group_comment
; 
The symmetry employed for this shelxl refinement is uniquely defined 
by the following loop, which should always be used as a source of 
symmetry information in preference to the above space-group names. 
They are only intended as comments. 
;
_shelx_estimated_absorpt_t_min 0.912
_shelx_estimated_absorpt_t_max 0.933

loop_
_space_group_symop_operation_xyz
'x, y, z'
'-x, -y, -z'

loop_
_atom_site_label
_atom_site_type_symbol
_atom_site_fract_x
_atom_site_fract_y
_atom_site_fract_z
_atom_site_U_iso_or_equiv
_atom_site_adp_type
_atom_site_occupancy
_atom_site_site_symmetry_order
_atom_site_calc_flag
_atom_site_refinement_flags_posn
_atom_site_refinement_flags_adp
C1 C 0.7700(6) -0.0489(6) 1.3142(3) 0.0593(12) Uani 1 1 d . .
H1A H 0.8755 -0.1402 1.3209 0.071 Uiso 1 1 calc R U
H1B H 0.7025 -0.0842 1.2909 0.071 Uiso 1 1 calc R U
C2 C 0.7936(5) 0.0959(6) 1.2581(3) 0.0508(10) Uani 1 1 d . .
H2A H 0.8675 0.1260 1.2797 0.061 Uiso 1 1 calc R U
H2B H 0.8443 0.0623 1.2076 0.061 Uiso 1 1 calc R U
C3 C 0.5519(7) 0.3083(6) 1.3157(3) 0.0600(12) Uani 1 1 d . .
H3A H 0.4546 0.4057 1.3010 0.072 Uiso 1 1 calc R U
H3B H 0.6208 0.3415 1.3394 0.072 Uiso 1 1 calc R U
C4 C 0.5031(7) 0.1823(7) 1.3765(3) 0.0721(15) Uani 1 1 d . .
H4A H 0.4320 0.1515 1.3531 0.087 Uiso 1 1 calc R U
H4B H 0.4419 0.2327 1.4219 0.087 Uiso 1 1 calc R U
C5 C 0.6597(5) 0.2954(5) 1.0862(2) 0.0388(9) Uani 1 1 d . .
C6 C 0.7406(5) 0.1715(5) 1.0441(2) 0.0453(9) Uani 1 1 d . .
H6 H 0.7294 0.0712 1.0611 0.054 Uiso 1 1 calc R U
C7 C 0.8414(5) 0.1928(5) 0.9748(2) 0.0437(9) Uani 1 1 d . .
H7 H 0.8947 0.1079 0.9456 0.052 Uiso 1 1 calc R U
C8 C 0.8601(5) 0.3388(5) 0.9507(2) 0.0373(8) Uani 1 1 d . .
C9 C 0.7765(4) 0.4704(4) 0.9927(2) 0.0351(8) Uani 1 1 d . .
C10 C 0.6729(4) 0.4514(5) 1.0624(2) 0.0356(8) Uani 1 1 d . .
C11 C 0.5926(5) 0.5875(5) 1.1019(2) 0.0460(10) Uani 1 1 d . .
H11 H 0.5252 0.5781 1.1479 0.055 Uiso 1 1 calc R U
C12 C 0.6120(6) 0.7342(6) 1.0737(3) 0.0550(11) Uani 1 1 d . .
H12 H 0.5574 0.8224 1.1007 0.066 Uiso 1 1 calc R U
C13 C 0.7122(5) 0.7513(5) 1.0054(3) 0.0485(10) Uani 1 1 d . .
H13 H 0.7236 0.8512 0.9867 0.058 Uiso 1 1 calc R U
C14 C 0.7942(5) 0.6227(5) 0.9652(2) 0.0391(9) Uani 1 1 d . .
C15 C 0.8999(5) 0.6446(5) 0.8919(2) 0.0443(9) Uani 1 1 d . .
C16 C 0.9697(5) 0.3582(5) 0.8782(2) 0.0436(9) Uani 1 1 d . .
C17 C 1.0827(5) 0.5326(6) 0.7799(2) 0.0503(10) Uani 1 1 d . .
H17A H 1.1696 0.4274 0.7723 0.060 Uiso 1 1 calc R U
H17B H 1.1324 0.6069 0.7841 0.060 Uiso 1 1 calc R U
C18 C 0.9803(6) 0.6036(7) 0.7089(3) 0.0583(12) Uani 1 1 d . .
H18A H 0.9294 0.5300 0.7052 0.070 Uiso 1 1 calc R U
H18B H 0.8943 0.7095 0.7162 0.070 Uiso 1 1 calc R U
C19 C 1.1718(10) 0.4685(8) 0.6082(4) 0.095(2) Uani 1 1 d . .
H19A H 1.0970 0.4236 0.5988 0.113 Uiso 1 1 calc R U
H19B H 1.2419 0.3902 0.6485 0.113 Uiso 1 1 calc R U
C20 C 1.2732(13) 0.4947(12) 0.5329(5) 0.130(3) Uani 1 1 d . .
H20A H 1.3493 0.5371 0.5432 0.156 Uiso 1 1 calc R U
H20B H 1.3365 0.3893 0.5160 0.156 Uiso 1 1 calc R U
C21 C 1.0922(10) 0.7580(12) 0.4983(4) 0.110(3) Uani 1 1 d . .
H21A H 1.0270 0.8372 0.4564 0.132 Uiso 1 1 calc R U
H21B H 1.1690 0.7994 0.5087 0.132 Uiso 1 1 calc R U
C22 C 0.9815(8) 0.7419(10) 0.5730(3) 0.100(2) Uani 1 1 d . .
H22A H 0.9230 0.8485 0.5893 0.120 Uiso 1 1 calc R U
H22B H 0.9021 0.7039 0.5626 0.120 Uiso 1 1 calc R U
C23 C 0.2889(17) 0.9048(12) 0.2661(7) 0.159(4) Uani 1 1 d . .
H23A H 0.1945 1.0043 0.2749 0.191 Uiso 1 1 calc R U
H23B H 0.3563 0.9371 0.2215 0.191 Uiso 1 1 calc R U
Cl1 Cl 0.3974(5) 0.8380(5) 0.34749(19) 0.1950(17) Uani 1 1 d . .
Cl2 Cl 0.2239(3) 0.7853(3) 0.23883(15) 0.1207(8) Uani 1 1 d . .
N1 N 0.6398(4) 0.2419(4) 1.24425(19) 0.0436(8) Uani 1 1 d . .
N2 N 0.9817(4) 0.5093(4) 0.85373(18) 0.0433(8) Uani 1 1 d . .
N3 N 1.0800(4) 0.6249(5) 0.6355(2) 0.0498(9) Uani 1 1 d . .
O1 O 0.5346(4) 0.0957(4) 1.17150(17) 0.0587(9) Uani 1 1 d . .
O2 O 0.3848(3) 0.3893(4) 1.17748(18) 0.0578(8) Uani 1 1 d . .
O3 O 1.0471(4) 0.2451(4) 0.84254(19) 0.0640(9) Uani 1 1 d . .
O4 O 0.9150(5) 0.7743(4) 0.8661(2) 0.0649(9) Uani 1 1 d . .
O5 O 1.1800(9) 0.6033(10) 0.4724(3) 0.125(2) Uani 1 1 d . .
S1 S 0.6763(2) -0.0005(2) 1.40995(7) 0.0765(5) Uani 1 1 d . .
S2 S 0.53730(12) 0.25219(13) 1.17299(5) 0.0425(3) Uani 1 1 d . .

loop_
_atom_site_aniso_label
_atom_site_aniso_U_11
_atom_site_aniso_U_22
_atom_site_aniso_U_33
_atom_site_aniso_U_23
_atom_site_aniso_U_13
_atom_site_aniso_U_12
C1 0.057(3) 0.051(3) 0.061(3) 0.008(2) -0.010(2) -0.020(2)
C2 0.043(2) 0.057(3) 0.049(2) 0.0038(19) -0.0056(18) -0.023(2)
C3 0.074(3) 0.058(3) 0.048(2) -0.018(2) -0.006(2) -0.021(2)
C4 0.082(4) 0.086(4) 0.040(2) -0.018(2) 0.011(2) -0.028(3)
C5 0.041(2) 0.049(2) 0.0303(18) 0.0005(16) -0.0045(15) -0.0237(17)
C6 0.057(2) 0.042(2) 0.039(2) -0.0028(17) -0.0017(18) -0.0249(19)
C7 0.053(2) 0.041(2) 0.036(2) -0.0082(16) 0.0014(17) -0.0187(19)
C8 0.0392(19) 0.041(2) 0.0297(18) -0.0039(15) -0.0027(15) -0.0157(16)
C9 0.0342(18) 0.039(2) 0.0327(18) 0.0004(15) -0.0100(14) -0.0152(16)
C10 0.0342(18) 0.041(2) 0.0317(18) -0.0015(15) -0.0070(14) -0.0151(16)
C11 0.047(2) 0.049(2) 0.039(2) -0.0095(17) -0.0005(17) -0.0167(19)
C12 0.066(3) 0.044(2) 0.054(3) -0.017(2) -0.002(2) -0.017(2)
C13 0.062(3) 0.040(2) 0.048(2) -0.0020(18) -0.009(2) -0.025(2)
C14 0.043(2) 0.042(2) 0.0359(19) -0.0002(16) -0.0090(16) -0.0212(17)
C15 0.046(2) 0.049(2) 0.040(2) 0.0035(18) -0.0084(17) -0.0247(19)
C16 0.045(2) 0.054(2) 0.0337(19) -0.0051(18) -0.0017(16) -0.0225(19)
C17 0.045(2) 0.068(3) 0.037(2) 0.0013(19) 0.0012(17) -0.029(2)
C18 0.049(2) 0.082(3) 0.040(2) 0.004(2) -0.0023(19) -0.031(2)
C19 0.149(6) 0.082(4) 0.064(3) -0.028(3) 0.026(4) -0.061(4)
C20 0.178(9) 0.134(7) 0.084(5) -0.061(5) 0.059(6) -0.071(7)
C21 0.115(6) 0.171(8) 0.047(3) 0.034(4) -0.014(3) -0.083(6)
C22 0.086(4) 0.146(6) 0.047(3) 0.027(3) -0.010(3) -0.045(4)
C23 0.222(12) 0.107(7) 0.172(10) -0.017(6) -0.029(9) -0.088(8)
Cl1 0.207(3) 0.296(4) 0.149(2) 0.055(3) -0.066(2) -0.195(3)
Cl2 0.1024(14) 0.1317(17) 0.1479(19) -0.0583(15) -0.0005(13) -0.0519(13)
N1 0.0439(18) 0.052(2) 0.0348(17) -0.0029(14) -0.0036(14) -0.0215(16)
N2 0.0417(18) 0.055(2) 0.0330(16) 0.0045(14) -0.0015(13) -0.0251(16)
N3 0.056(2) 0.058(2) 0.0377(18) -0.0023(15) -0.0003(15) -0.0283(18)
O1 0.078(2) 0.075(2) 0.0454(17) -0.0063(15) 0.0001(15) -0.0560(19)
O2 0.0349(15) 0.078(2) 0.0511(17) 0.0008(15) -0.0034(12) -0.0191(15)
O3 0.072(2) 0.065(2) 0.0545(19) -0.0204(16) 0.0214(16) -0.0315(18)
O4 0.085(2) 0.058(2) 0.060(2) 0.0019(15) 0.0054(17) -0.0463(19)
O5 0.184(6) 0.198(6) 0.049(3) -0.044(3) 0.025(3) -0.132(5)
S1 0.0986(11) 0.0864(10) 0.0421(7) 0.0135(6) -0.0127(6) -0.0440(9)
S2 0.0415(6) 0.0562(7) 0.0338(5) -0.0004(4) -0.0023(4) -0.0272(5)

loop_
_atom_type_symbol
_atom_type_description
_atom_type_scat_dispersion_real
_atom_type_scat_dispersion_imag
_atom_type_scat_source
C C 0.0033 0.0016 'International Tables Vol C Tables 4.2.6.8 and 6.1.1.4'
H H 0.0000 0.0000 'International Tables Vol C Tables 4.2.6.8 and 6.1.1.4'
N N 0.0061 0.0033 'International Tables Vol C Tables 4.2.6.8 and 6.1.1.4'
O O 0.0106 0.0060 'International Tables Vol C Tables 4.2.6.8 and 6.1.1.4'
S S 0.1246 0.1234 'International Tables Vol C Tables 4.2.6.8 and 6.1.1.4'
Cl Cl 0.1484 0.1585 'International Tables Vol C Tables 4.2.6.8 and 6.1.1.4'

loop_
_geom_angle_atom_site_label_1
_geom_angle_atom_site_label_2
_geom_angle_atom_site_label_3
_geom_angle
C2 C1 S1 112.8(4)
C2 C1 H1A 109.0
S1 C1 H1A 109.0
C2 C1 H1B 109.0
S1 C1 H1B 109.0
H1A C1 H1B 107.8
N1 C2 C1 113.3(4)
N1 C2 H2A 108.9
C1 C2 H2A 108.9
N1 C2 H2B 108.9
C1 C2 H2B 108.9
H2A C2 H2B 107.7
N1 C3 C4 111.9(4)
N1 C3 H3A 109.2
C4 C3 H3A 109.2
N1 C3 H3B 109.2
C4 C3 H3B 109.2
H3A C3 H3B 107.9
C3 C4 S1 112.6(4)
C3 C4 H4A 109.1
S1 C4 H4A 109.1
C3 C4 H4B 109.1
S1 C4 H4B 109.1
H4A C4 H4B 107.8
C6 C5 C10 121.6(3)
C6 C5 S2 116.4(3)
C10 C5 S2 122.0(3)
C5 C6 C7 120.8(4)
C5 C6 H6 119.6
C7 C6 H6 119.6
C8 C7 C6 119.5(4)
C8 C7 H7 120.3
C6 C7 H7 120.3
C7 C8 C9 121.0(3)
C7 C8 C16 118.9(3)
C9 C8 C16 120.1(3)
C8 C9 C14 120.0(3)
C8 C9 C10 120.1(3)
C14 C9 C10 119.9(3)
C11 C10 C9 117.5(3)
C11 C10 C5 125.6(3)
C9 C10 C5 116.9(3)
C12 C11 C10 121.4(4)
C12 C11 H11 119.3
C10 C11 H11 119.3
C11 C12 C13 120.5(4)
C11 C12 H12 119.8
C13 C12 H12 119.8
C14 C13 C12 120.6(4)
C14 C13 H13 119.7
C12 C13 H13 119.7
C13 C14 C9 120.1(4)
C13 C14 C15 119.5(4)
C9 C14 C15 120.3(4)
O4 C15 N2 121.0(4)
O4 C15 C14 121.8(4)
N2 C15 C14 117.2(3)
O3 C16 N2 121.1(4)
O3 C16 C8 121.3(4)
N2 C16 C8 117.5(3)
N2 C17 C18 110.8(3)
N2 C17 H17A 109.5
C18 C17 H17A 109.5
N2 C17 H17B 109.5
C18 C17 H17B 109.5
H17A C17 H17B 108.1
N3 C18 C17 111.1(3)
N3 C18 H18A 109.4
C17 C18 H18A 109.4
N3 C18 H18B 109.4
C17 C18 H18B 109.4
H18A C18 H18B 108.0
N3 C19 C20 109.6(5)
N3 C19 H19A 109.8
C20 C19 H19A 109.8
N3 C19 H19B 109.8
C20 C19 H19B 109.8
H19A C19 H19B 108.2
O5 C20 C19 112.6(8)
O5 C20 H20A 109.1
C19 C20 H20A 109.1
O5 C20 H20B 109.1
C19 C20 H20B 109.1
H20A C20 H20B 107.8
O5 C21 C22 111.3(7)
O5 C21 H21A 109.4
C22 C21 H21A 109.4
O5 C21 H21B 109.4
C22 C21 H21B 109.4
H21A C21 H21B 108.0
N3 C22 C21 109.1(5)
N3 C22 H22A 109.9
C21 C22 H22A 109.9
N3 C22 H22B 109.9
C21 C22 H22B 109.9
H22A C22 H22B 108.3
Cl2 C23 Cl1 120.2(6)
Cl2 C23 H23A 107.3
Cl1 C23 H23A 107.3
Cl2 C23 H23B 107.3
Cl1 C23 H23B 107.3
H23A C23 H23B 106.9
C3 N1 C2 114.7(3)
C3 N1 S2 119.5(3)
C2 N1 S2 117.0(3)
C16 N2 C15 124.9(3)
C16 N2 C17 118.0(3)
C15 N2 C17 117.1(3)
C22 N3 C19 108.7(5)
C22 N3 C18 111.7(4)
C19 N3 C18 111.0(4)
C20 O5 C21 107.7(5)
C1 S1 C4 97.8(2)
O2 S2 O1 117.9(2)
O2 S2 N1 107.22(19)
O1 S2 N1 112.00(19)
O2 S2 C5 109.96(19)
O1 S2 C5 106.19(19)
N1 S2 C5 102.51(17)

loop_
_geom_bond_atom_site_label_1
_geom_bond_atom_site_label_2
_geom_bond_distance
C1 C2 1.513(6)
C1 S1 1.794(5)
C1 H1A 0.9700
C1 H1B 0.9700
C2 N1 1.473(5)
C2 H2A 0.9700
C2 H2B 0.9700
C3 N1 1.463(6)
C3 C4 1.523(8)
C3 H3A 0.9700
C3 H3B 0.9700
C4 S1 1.797(6)
C4 H4A 0.9700
C4 H4B 0.9700
C5 C6 1.356(6)
C5 C10 1.425(5)
C5 S2 1.782(4)
C6 C7 1.409(6)
C6 H6 0.9300
C7 C8 1.362(6)
C7 H7 0.9300
C8 C9 1.408(5)
C8 C16 1.491(5)
C9 C14 1.418(5)
C9 C10 1.423(5)
C10 C11 1.410(6)
C11 C12 1.377(6)
C11 H11 0.9300
C12 C13 1.386(6)
C12 H12 0.9300
C13 C14 1.367(6)
C13 H13 0.9300
C14 C15 1.483(5)
C15 O4 1.212(5)
C15 N2 1.391(5)
C16 O3 1.211(5)
C16 N2 1.379(5)
C17 N2 1.470(5)
C17 C18 1.519(6)
C17 H17A 0.9700
C17 H17B 0.9700
C18 N3 1.455(5)
C18 H18A 0.9700
C18 H18B 0.9700
C19 N3 1.452(7)
C19 C20 1.496(9)
C19 H19A 0.9700
C19 H19B 0.9700
C20 O5 1.383(12)
C20 H20A 0.9700
C20 H20B 0.9700
C21 O5 1.426(11)
C21 C22 1.517(8)
C21 H21A 0.9700
C21 H21B 0.9700
C22 N3 1.450(7)
C22 H22A 0.9700
C22 H22B 0.9700
C23 Cl2 1.609(10)
C23 Cl1 1.701(12)
C23 H23A 0.9700
C23 H23B 0.9700
N1 S2 1.627(3)
O1 S2 1.432(3)
O2 S2 1.424(3)

loop_
_geom_hbond_atom_site_label_D
_geom_hbond_atom_site_label_H
_geom_hbond_atom_site_label_A
_geom_hbond_distance_DH
_geom_hbond_distance_HA
_geom_hbond_distance_DA
_geom_hbond_angle_DHA
_geom_hbond_site_symmetry_A
C23 H23B O1 0.97 2.51 3.357(12) 146.1 1_564
C1 H1B O1 0.97 2.59 3.212(6) 122.4 .
C23 H23B O1 0.97 2.51 3.357(12) 146.1 1_564
C1 H1B O1 0.97 2.59 3.212(6) 122.4 .
C23 H23B O1 0.97 2.51 3.357(12) 146.1 1_564
C1 H1B O1 0.97 2.59 3.212(6) 122.4 .
C23 H23B O1 0.97 2.51 3.357(12) 146.1 1_564
C1 H1B O1 0.97 2.59 3.212(6) 122.4 .
C23 H23B O1 0.97 2.51 3.357(12) 146.1 1_564
C1 H1B O1 0.97 2.59 3.212(6) 122.4 .
C23 H23B O1 0.97 2.51 3.357(12) 146.1 1_564
C1 H1B O1 0.97 2.59 3.212(6) 122.4 .
C23 H23B O1 0.97 2.51 3.357(12) 146.1 1_564
C1 H1B O1 0.97 2.59 3.212(6) 122.4 .
C23 H23B O1 0.97 2.51 3.357(12) 146.1 1_564
C1 H1B O1 0.97 2.59 3.212(6) 122.4 .
C23 H23B O1 0.97 2.51 3.357(12) 146.1 1_564
C1 H1B O1 0.97 2.59 3.212(6) 122.4 .
C1 H1B O1 0.97 2.59 3.212(6) 122.4 .
C23 H23B O1 0.97 2.51 3.357(12) 146.1 1_564
C1 H1B O1 0.97 2.59 3.212(6) 122.4 .
C23 H23B O1 0.97 2.51 3.357(12) 146.1 1_564

loop_
_geom_torsion_atom_site_label_1
_geom_torsion_atom_site_label_2
_geom_torsion_atom_site_label_3
_geom_torsion_atom_site_label_4
_geom_torsion
S1 C1 C2 N1 -58.5(5)
N1 C3 C4 S1 60.8(5)
C10 C5 C6 C7 0.0(6)
S2 C5 C6 C7 -179.6(3)
C5 C6 C7 C8 1.3(6)
C6 C7 C8 C9 -1.9(6)
C6 C7 C8 C16 178.8(4)
C7 C8 C9 C14 -178.1(4)
C16 C8 C9 C14 1.1(5)
C7 C8 C9 C10 1.3(6)
C16 C8 C9 C10 -179.4(3)
C8 C9 C10 C11 179.9(3)
C14 C9 C10 C11 -0.6(5)
C8 C9 C10 C5 0.0(5)
C14 C9 C10 C5 179.4(3)
C6 C5 C10 C11 179.4(4)
S2 C5 C10 C11 -0.9(5)
C6 C5 C10 C9 -0.7(5)
S2 C5 C10 C9 179.0(3)
C9 C10 C11 C12 0.7(6)
C5 C10 C11 C12 -179.3(4)
C10 C11 C12 C13 -0.2(7)
C11 C12 C13 C14 -0.5(7)
C12 C13 C14 C9 0.6(6)
C12 C13 C14 C15 179.6(4)
C8 C9 C14 C13 179.4(4)
C10 C9 C14 C13 0.0(5)
C8 C9 C14 C15 0.4(5)
C10 C9 C14 C15 -179.1(3)
C13 C14 C15 O4 -0.6(6)
C9 C14 C15 O4 178.5(4)
C13 C14 C15 N2 179.5(4)
C9 C14 C15 N2 -1.4(5)
C7 C8 C16 O3 -3.1(6)
C9 C8 C16 O3 177.6(4)
C7 C8 C16 N2 177.7(4)
C9 C8 C16 N2 -1.6(5)
N2 C17 C18 N3 -179.2(4)
N3 C19 C20 O5 -60.5(9)
O5 C21 C22 N3 59.7(8)
C4 C3 N1 C2 -60.7(5)
C4 C3 N1 S2 85.8(5)
C1 C2 N1 C3 60.0(5)
C1 C2 N1 S2 -87.4(4)
O3 C16 N2 C15 -178.7(4)
C8 C16 N2 C15 0.4(6)
O3 C16 N2 C17 4.0(6)
C8 C16 N2 C17 -176.8(3)
O4 C15 N2 C16 -178.9(4)
C14 C15 N2 C16 1.0(6)
O4 C15 N2 C17 -1.6(6)
C14 C15 N2 C17 178.3(3)
C18 C17 N2 C16 91.7(5)
C18 C17 N2 C15 -85.8(5)
C21 C22 N3 C19 -57.0(8)
C21 C22 N3 C18 -179.8(6)
C20 C19 N3 C22 57.0(8)
C20 C19 N3 C18 -179.8(6)
C17 C18 N3 C22 -159.9(5)
C17 C18 N3 C19 78.6(6)
C19 C20 O5 C21 60.4(8)
C22 C21 O5 C20 -59.9(8)
C2 C1 S1 C4 52.0(4)
C3 C4 S1 C1 -53.4(4)
C3 N1 S2 O2 26.4(4)
C2 N1 S2 O2 172.2(3)
C3 N1 S2 O1 -104.4(4)
C2 N1 S2 O1 41.4(3)
C3 N1 S2 C5 142.2(3)
C2 N1 S2 C5 -72.0(3)
C6 C5 S2 O2 -137.1(3)
C10 C5 S2 O2 43.2(4)
C6 C5 S2 O1 -8.5(4)
C10 C5 S2 O1 171.8(3)
C6 C5 S2 N1 109.1(3)
C10 C5 S2 N1 -70.6(3)
